data_4065647
loop_
_publ_author_name
'Cocco, Fabio'
'Cinellu, Maria A.'
'Minghetti, Giovanni'
'Zucca, Antonio'
'Stoccoro, Sergio'
'Maiore, Laura'
'Manassero, Mario'

_publ_section_title
;
 Intramolecular C(sp2)&#x2212;H Bond Activation in
 6,6&#x2032;-Dimethoxy-2,2&#x2032;-Bipyridine with Gold(III). Crystal and
 Molecular Structure of the First N&#x2032;,C(3) &#x201C;Rollover&#x201D;
 Cycloaurated Derivative
;
_journal_issue 5
_journal_name_full Organometallics
_journal_page_first 1064
_journal_paper_doi 10.1021/om1000474
_journal_volume 29
_journal_year 2010
_chemical_formula_sum 'C14 H14 Au Cl N2 O4'
_chemical_formula_weight 506.70
_space_group_IT_number 14
_symmetry_cell_setting monoclinic
_symmetry_space_group_name_Hall '-P 2yn'
_symmetry_space_group_name_H-M 'P 1 21/n 1'
_audit_creation_date 09-10-12
_audit_creation_method 'from The Personal SDP version 2.1.1'
_cell_angle_alpha 90
_cell_angle_beta 96.710(1)
_cell_angle_gamma 90
_cell_formula_units_Z 4
_cell_length_a 7.1495(6)
_cell_length_b 18.0815(14)
_cell_length_c 12.6678(10)
_cell_measurement_reflns_used 5056
_cell_measurement_temperature 296
_cell_measurement_theta_max 25
_cell_measurement_theta_min 3
_cell_volume 1626.4(2)
_computing_cell_refinement 'APEX II (Bruker)'
_computing_data_collection 'APEX II (Bruker)'
_computing_data_reduction 'SAINT (Bruker)'
_computing_structure_refinement ' Full-matrix least-squares  (The Personal SDP, 1991)'
_computing_structure_solution ' SHELXS-86  (Sheldrick, 1986) as implemented in The Personal SDP'
_diffrn_ambient_temperature 296
_diffrn_measured_fraction_theta_full 0.961
_diffrn_measured_fraction_theta_max 0.961
_diffrn_measurement_device 'APEX II (Bruker)'
_diffrn_measurement_method omega
_diffrn_radiation_detector 'APEX II CCD area detector'
_diffrn_radiation_monochromator graphite
_diffrn_radiation_source 'fine-focus sealed tube'
_diffrn_radiation_type Mo-K\a
_diffrn_radiation_wavelength 0.71073
_diffrn_reflns_limit_h_max 9
_diffrn_reflns_limit_h_min -9
_diffrn_reflns_limit_k_max 24
_diffrn_reflns_limit_k_min -24
_diffrn_reflns_limit_l_max 16
_diffrn_reflns_limit_l_min -16
_diffrn_reflns_reduction_process SAINT
_diffrn_reflns_theta_full 26.00
_diffrn_reflns_theta_max 26.00
_diffrn_reflns_theta_min 3.00
_diffrn_standards_decay_% 0.00
_diffrn_standards_number 115
_exptl_absorpt_coefficient_mu 9.211
_exptl_absorpt_correction_T_max 1.000
_exptl_absorpt_correction_T_min 0.459
_exptl_absorpt_correction_type empirical
_exptl_absorpt_process_details '  SADABS'
_exptl_crystal_colour yellow
_exptl_crystal_density_diffrn 2.069
_exptl_crystal_description prism
_exptl_crystal_F_000 960
_exptl_crystal_size_max 0.360
_exptl_crystal_size_mid 0.240
_exptl_crystal_size_min 0.120
_refine_diff_density_max 2.650
_refine_diff_density_min -1.152
_refine_ls_goodness_of_fit_all 1.023
_refine_ls_goodness_of_fit_obs 1.023
_refine_ls_hydrogen_treatment noref
_refine_ls_matrix_type full
_refine_ls_number_constraints 0
_refine_ls_number_parameters 199
_refine_ls_number_reflns 3904
_refine_ls_number_restraints 0
_refine_ls_R_factor_all 0.048
_refine_ls_R_factor_obs 0.048
_refine_ls_shift/esd_max 0.011
_refine_ls_shift/esd_mean 0.001
_refine_ls_structure_factor_coef Fsqd
_refine_ls_weighting_scheme calc
_refine_ls_wR_factor_obs 0.089
_cod_data_source_file om1000474_si_001.cif
_cod_data_source_block compound_2
_cod_original_sg_symbol_H-M 'P 2(1)/n'
_cod_database_code 4065647
_diffrn_reflns_number_total 28506
_diffrn_reflns_number_independent 3904
_r_int 0.0413
_total_number_of_frames 2220
_time_per_frame_seconds 30
_frame_width_degrees 0.50
_detector_sample_distance_cm 6.00
_conventional_r1_(i>2\s(i)) 0.033
_reflections_with_i>2\s(i) 2927
_refine_diff_density_esd 0.378

loop_
_symmetry_equiv_pos_as_xyz
+x,+y,+z
1/2+x,1/2-y,1/2+z
-x,-y,-z
1/2-x,1/2+y,1/2-z

loop_
_atom_site_aniso_label
_atom_site_aniso_U_11
_atom_site_aniso_U_22
_atom_site_aniso_U_33
_atom_site_aniso_U_12
_atom_site_aniso_U_13
_atom_site_aniso_U_23
_atom_site_aniso_type_symbol
Au 0.0395(1) 0.0375(1) 0.0362(1) 0.0002(1) 0.00059(9) 0.00183(9) Au
Cl 0.097(1) 0.0432(8) 0.0565(9) 0.0042(9) -0.0041(9) 0.0102(8) Cl
O1 0.106(3) 0.043(2) 0.058(3) -0.012(2) -0.002(3) -0.007(2) O
O2 0.076(3) 0.044(2) 0.077(3) 0.007(2) 0.004(3) 0.015(2) O
O3 0.141(5) 0.126(5) 0.073(4) 0.012(5) -0.017(4) -0.009(4) O
O4 0.168(6) 0.068(3) 0.064(3) 0.026(3) 0.023(4) -0.010(3) O
N1 0.038(2) 0.041(2) 0.040(2) -0.003(2) 0.004(2) -0.004(2) N
N2 0.041(2) 0.045(2) 0.045(3) 0.006(2) 0.002(2) 0.007(2) N
C1 0.054(3) 0.047(3) 0.046(3) -0.008(3) 0.012(3) -0.003(3) C
C2 0.046(3) 0.058(3) 0.057(4) -0.010(3) 0.009(3) -0.022(3) C
C3 0.053(3) 0.072(4) 0.041(3) 0.008(3) -0.009(3) -0.009(3) C
C4 0.042(3) 0.062(4) 0.045(3) -0.001(3) 0.001(3) -0.002(3) C
C5 0.033(2) 0.048(3) 0.039(3) -0.001(2) 0.004(2) -0.004(3) C
C6 0.031(2) 0.044(3) 0.042(3) 0.000(2) 0.004(2) 0.000(2) C
C7 0.029(2) 0.039(3) 0.043(3) 0.004(2) 0.006(2) 0.003(2) C
C8 0.044(3) 0.051(3) 0.047(3) -0.010(3) 0.000(3) -0.001(3) C
C9 0.056(3) 0.040(3) 0.053(3) -0.003(3) 0.001(3) -0.009(3) C
C10 0.050(3) 0.045(3) 0.052(3) 0.007(3) 0.007(3) 0.006(3) C
C11 0.119(6) 0.045(3) 0.077(5) -0.016(4) 0.003(5) -0.017(4) C
C12 0.100(6) 0.066(4) 0.072(4) 0.021(4) 0.007(4) 0.029(4) C
C13 0.090(5) 0.061(4) 0.036(3) 0.014(4) 0.005(3) -0.007(3) C
C14 0.114(7) 0.088(6) 0.094(6) 0.003(5) 0.039(5) -0.003(5) C

loop_
_atom_site_label
_atom_site_fract_x
_atom_site_fract_y
_atom_site_fract_z
_atom_site_occupancy
_atom_site_U_iso_or_equiv
_atom_site_thermal_displace_type
_atom_site_type_symbol
Au 0.13525(3) 0.06358(1) 0.32825(2) 1.00 0.03799(4) Uani Au
Cl 0.1260(3) 0.18564(9) 0.2628(1) 1.00 0.0665(4) Uani Cl
O1 0.2381(7) 0.2045(2) 0.4862(4) 1.00 0.070(1) Uani O
O2 0.2504(7) -0.2429(2) 0.5240(4) 1.00 0.066(1) Uani O
O3 0.019(1) 0.0333(4) 0.1764(5) 1.00 0.11152) Uani O
O4 0.198(1) -0.0535(3) 0.0890(4) 1.00 0.099(2) Uani O
N1 0.2459(6) 0.0812(2) 0.4918(4) 1.00 0.040(1) Uani N
N2 0.2632(6) -0.1153(3) 0.5346(4) 1.00 0.044(1) Uani N
C1 0.2883(8) 0.1457(3) 0.5452(5) 1.00 0.048(1) Uani C
C2 0.3738(8) 0.1476(4) 0.6489(5) 1.00 0.053(1) Uani C
C3 0.4107(9) 0.0817(4) 0.7019(5) 1.00 0.057(1) Uani C
C4 0.3637(7) 0.0151(4) 0.6506(5) 1.00 0.049(1) Uani C
C5 0.2826(7) 0.0171(3) 0.5463(4) 1.00 0.040(1) Uani C
C6 0.2302(7) -0.0497(3) 0.4843(5) 1.00 0.039(1) Uani C
C7 0.1520(7) -0.0428(3) 0.3792(5) 1.00 0.037(1) Uani C
C8 0.1088(8) -0.1076(4) 0.3220(4) 1.00 0.048(1) Uani C
C9 0.1420(8) -0.1743(3) 0.3738(5) 1.00 0.049(1) Uani C
C10 0.2187(8) -0.1755(3) 0.4785(5) 1.00 0.049(1) Uani C
C11 0.270(1) 0.2771(4) 0.5311(6) 1.00 0.081(2) Uani C
C12 0.334(1) -0.2438(4) 0.6329(7) 1.00 0.080(2) Uani C
C13 0.177(1) 0.0095(4) 0.1120(5) 1.00 0.063(2) Uani C
C14 0.299(1) 0.0683(5) 0.0746(8) 1.00 0.096(2) Uani C
H1 0.4071 0.1944 0.6836 1.00 0.0588 Uiso H
H2 0.4695 0.0817 0.7749 1.00 0.0624 Uiso H
H3 0.3873 -0.0317 0.6872 1.00 0.0548 Uiso H
H4 0.0569 -0.1059 0.2478 1.00 0.0524 Uiso H
H5 0.1111 -0.2204 0.3365 1.00 0.0550 Uiso H
H6 0.2257 0.3140 0.4784 1.00 0.0890 Uiso H
H7 0.2014 0.2822 0.5925 1.00 0.0890 Uiso H
H8 0.4032 0.2841 0.5526 1.00 0.0890 Uiso H
H9 0.3501 -0.2946 0.6570 1.00 0.0873 Uiso H
H10 0.4558 -0.2195 0.6385 1.00 0.0873 Uiso H
H11 0.2526 -0.2179 0.6767 1.00 0.0873 Uiso H
H12 0.2913 0.0686 -0.0034 1.00 0.1059 Uiso H
H13 0.2614 0.1179 0.0967 1.00 0.1059 Uiso H
H14 0.4313 0.0612 0.1025 1.00 0.1059 Uiso H

loop_
_atom_type_symbol
_atom_type_oxidation_number
_atom_type_number_in_cell
_atom_type_scat_dispersion_real
_atom_type_scat_dispersion_imag
_atom_type_scat_source
Au 0 4 -2.6880 8.7980 'International Tables Vol IV Table 2.2A'
Cl 0 4 0.1320 0.1590 'International Tables Vol IV Table 2.2A'
O 0 16 0.0080 0.0060 'International Tables Vol IV Table 2.2A'
N 0 8 0.0040 0.0030 'International Tables Vol IV Table 2.2A'
C 0 56 0.0020 0.0020 'International Tables Vol IV Table 2.2A'
H 0 56 0.0000 0.0000 'International Tables Vol IV Table 2.2A'

loop_
_geom_angle_atom_site_label_1
_geom_angle_atom_site_label_2
_geom_angle_atom_site_label_3
_geom_angle
_geom_angle_site_symmetry_1
_geom_angle_site_symmetry_2
_geom_angle_site_symmetry_3
_geom_angle_publ_flag
Cl Au O3 86.0(2) 1_555 1_555 1_555 yes
Cl Au N1 101.1(1) 1_555 1_555 1_555 yes
Cl Au C7 177.1(2) 1_555 1_555 1_555 yes
O3 Au N1 172.7(2) 1_555 1_555 1_555 yes
O3 Au C7 92.7(2) 1_555 1_555 1_555 yes
N1 Au C7 80.3(2) 1_555 1_555 1_555 yes
C1 O1 C11 119.4(5) 1_555 1_555 1_555 yes
C10 O2 C12 116.6(5) 1_555 1_555 1_555 yes
Au O3 C13 108.9(4) 1_555 1_555 1_555 yes
Au N1 C1 129.6(4) 1_555 1_555 1_555 yes
Au N1 C5 113.0(3) 1_555 1_555 1_555 yes
C1 N1 C5 117.4(5) 1_555 1_555 1_555 yes
C6 N2 C10 116.8(5) 1_555 1_555 1_555 yes
O1 C1 N1 112.2(5) 1_555 1_555 1_555 yes
O1 C1 C2 125.1(6) 1_555 1_555 1_555 yes
N1 C1 C2 122.7(5) 1_555 1_555 1_555 yes
C1 C2 C3 118.6(6) 1_555 1_555 1_555 yes
C1 C2 H1 120.7 1_555 1_555 1_555 yes
C3 C2 H1 120.7 1_555 1_555 1_555 yes
C2 C3 C4 119.9(6) 1_555 1_555 1_555 yes
C2 C3 H2 120.0 1_555 1_555 1_555 yes
C4 C3 H2 120.0 1_555 1_555 1_555 yes
C3 C4 C5 118.5(6) 1_555 1_555 1_555 yes
C3 C4 H3 120.8 1_555 1_555 1_555 yes
C5 C4 H3 120.8 1_555 1_555 1_555 yes
N1 C5 C4 122.9(5) 1_555 1_555 1_555 yes
N1 C5 C6 114.2(5) 1_555 1_555 1_555 yes
C4 C5 C6 122.9(5) 1_555 1_555 1_555 yes
N2 C6 C5 116.8(5) 1_555 1_555 1_555 yes
N2 C6 C7 124.0(5) 1_555 1_555 1_555 yes
C5 C6 C7 119.2(5) 1_555 1_555 1_555 yes
Au C7 C6 113.2(4) 1_555 1_555 1_555 yes
Au C7 C8 129.1(4) 1_555 1_555 1_555 yes
C6 C7 C8 117.6(5) 1_555 1_555 1_555 yes
C7 C8 C9 118.1(5) 1_555 1_555 1_555 yes
C7 C8 H4 120.9 1_555 1_555 1_555 yes
C9 C8 H4 120.9 1_555 1_555 1_555 yes
C8 C9 C10 119.9(5) 1_555 1_555 1_555 yes
C8 C9 H5 120.0 1_555 1_555 1_555 yes
C10 C9 H5 120.0 1_555 1_555 1_555 yes
O2 C10 N2 119.7(5) 1_555 1_555 1_555 yes
O2 C10 C9 116.9(5) 1_555 1_555 1_555 yes
N2 C10 C9 123.5(5) 1_555 1_555 1_555 yes
O1 C11 H6 109.5 1_555 1_555 1_555 yes
O1 C11 H7 109.5 1_555 1_555 1_555 yes
O1 C11 H8 109.5 1_555 1_555 1_555 yes
H6 C11 H7 109.5 1_555 1_555 1_555 yes
H6 C11 H8 109.5 1_555 1_555 1_555 yes
H7 C11 H8 109.5 1_555 1_555 1_555 yes
O2 C12 H9 109.5 1_555 1_555 1_555 yes
O2 C12 H10 109.5 1_555 1_555 1_555 yes
O2 C12 H11 109.5 1_555 1_555 1_555 yes
H9 C12 H10 109.5 1_555 1_555 1_555 yes
H9 C12 H11 109.5 1_555 1_555 1_555 yes
H10 C12 H11 109.5 1_555 1_555 1_555 yes
O3 C13 O4 121.2(7) 1_555 1_555 1_555 yes
O3 C13 C14 117.8(6) 1_555 1_555 1_555 yes
O4 C13 C14 121.0(7) 1_555 1_555 1_555 yes
C13 C14 H12 111.0 1_555 1_555 1_555 yes
C13 C14 H13 111.8 1_555 1_555 1_555 yes
C13 C14 H14 111.5 1_555 1_555 1_555 yes
H12 C14 H13 107.2 1_555 1_555 1_555 yes
H12 C14 H14 107.5 1_555 1_555 1_555 yes
H13 C14 H14 107.5 1_555 1_555 1_555 yes

loop_
_geom_bond_atom_site_label_1
_geom_bond_atom_site_label_2
_geom_bond_distance
_geom_bond_site_symmetry_1
_geom_bond_site_symmetry_2
_geom_bond_publ_flag
Au Cl 2.356(2) 1_555 1_555 yes
Au O3 2.078(6) 1_555 1_555 yes
Au N1 2.154(5) 1_555 1_555 yes
Au C7 2.028(5) 1_555 1_555 yes
O1 C1 1.325(7) 1_555 1_555 yes
O1 C11 1.438(8) 1_555 1_555 yes
O2 C10 1.356(7) 1_555 1_555 yes
O2 C12 1.439(9) 1_555 1_555 yes
O3 C13 1.535(10) 1_555 1_555 yes
O4 C13 1.190(9) 1_555 1_555 yes
N1 C1 1.364(7) 1_555 1_555 yes
N1 C5 1.358(7) 1_555 1_555 yes
N2 C6 1.353(7) 1_555 1_555 yes
N2 C10 1.319(7) 1_555 1_555 yes
C1 C2 1.384(8) 1_555 1_555 yes
C2 C3 1.378(9) 1_555 1_555 yes
C2 H1 0.970 1_555 1_555 yes
C3 C4 1.391(10) 1_555 1_555 yes
C3 H2 0.970 1_555 1_555 yes
C4 C5 1.380(8) 1_555 1_555 yes
C4 H3 0.970 1_555 1_555 yes
C5 C6 1.466(8) 1_555 1_555 yes
C6 C7 1.388(8) 1_555 1_555 yes
C7 C8 1.394(8) 1_555 1_555 yes
C8 C9 1.381(9) 1_555 1_555 yes
C8 H4 0.970 1_555 1_555 yes
C9 C10 1.374(9) 1_555 1_555 yes
C9 H5 0.970 1_555 1_555 yes
C11 H6 0.970 1_555 1_555 yes
C11 H7 0.970 1_555 1_555 yes
C11 H8 0.970 1_555 1_555 yes
C12 H9 0.970 1_555 1_555 yes
C12 H10 0.970 1_555 1_555 yes
C12 H11 0.970 1_555 1_555 yes
C13 C14 1.485(12) 1_555 1_555 yes
C14 H12 0.983 1_555 1_555 yes
C14 H13 0.984 1_555 1_555 yes
C14 H14 0.980 1_555 1_555 yes
